data_1008777
loop_
_publ_author_name
'Bertaut, F'
'Blum, P'
'Sagnieres, A'

_publ_section_title
;
La structure du ferrite dicalcique et de la Brownmillerite.
;
_journal_coden_ASTM COREAF
_journal_name_full
;
Comptes Rendus Hebdomadaires des Seances de l'Academie des Sciences
(1884 - 1965)
;
_journal_page_first 2944
_journal_page_last 2946
_journal_volume 244
_journal_year 1957
_chemical_compound_source synthetic
_chemical_formula_structural 'Fe2 O3 (Ca O)2'
_chemical_formula_sum 'Ca2 Fe2 O5'
_chemical_name_mineral Srebrodolskite
_chemical_name_systematic 'Iron(III) oxide bis(calcium oxide)'
_space_group_IT_number 62
_symmetry_cell_setting orthorhombic
_symmetry_Int_Tables_number 62
_symmetry_space_group_name_Hall '-P 2n 2ac'
_symmetry_space_group_name_H-M 'P c m n'
_cell_angle_alpha 90
_cell_angle_beta 90
_cell_angle_gamma 90
_cell_formula_units_Z 4
_cell_length_a 5.64
_cell_length_b 14.68
_cell_length_c 5.39
_cell_volume 446.3
_cod_database_code 1008777

loop_
_symmetry_equiv_pos_as_xyz
x,y,z
1/2-x,1/2-y,1/2+z
-x,1/2+y,-z
1/2+x,-y,1/2-z
-x,-y,-z
1/2+x,1/2+y,1/2-z
x,1/2-y,z
1/2-x,y,1/2+z

loop_
_atom_site_label
_atom_site_type_symbol
_atom_site_symmetry_multiplicity
_atom_site_Wyckoff_symbol
_atom_site_fract_x
_atom_site_fract_y
_atom_site_fract_z
_atom_site_occupancy
_atom_site_attached_hydrogens
_atom_site_calc_flag
Fe1 Fe3+ 4 a 0. 0. 0. 1. 0 d
Fe2 Fe3+ 4 c -0.072 0.25 -0.055 1. 0 d
Ca1 Ca2+ 8 d 0.028 0.112 0.48 1. 0 d
O1 O2- 8 d 0.25 -0.015 0.25 1. 0 d
O2 O2- 8 d 0.055 0.133 0. 1. 0 d
O3 O2- 4 c -0.143 0.25 0.63 1. 0 d

loop_
_atom_type_symbol
_atom_type_oxidation_number
Fe3+ 3.000
Ca2+ 2.000
O2- -2.000
